data_2235668
loop_
_publ_author_name
'Li, Hong-Jin'
'Gao, Zhu-Qing'
'Gu, Jin-Zhong'

_publ_section_title
;
 Poly[diaquabis(nitrato-\k^2^<i>O</i>,<i>O</i>')bis(1,10-phenanthroline-\k^2^<i>N</i>,<i>N</i>')-\m~3~-succinato-dicadmium]
;
_journal_coeditor_code WM2640
_journal_issue 7
_journal_name_full 'Acta Crystallographica Section E'
_journal_page_first m899
_journal_paper_doi 10.1107/S1600536812025287
_journal_volume 68
_journal_year 2012
_chemical_formula_iupac '[Cd2 (C4 H4 O4) (N O3)2 (C12 H8 N2)2 (H2 O)2]'
_chemical_formula_sum 'C28 H24 Cd2 N6 O12'
_chemical_formula_weight 861.33
_chemical_name_systematic
;
Poly[diaquabis(nitrato-\k^2^<i>O</i>,<i>O</i>')bis(1,10-phenanthroline-
\k^2^<i>N</i>,<i>N</i>')-\m~3~-succinato-dicadmium]
;
_space_group_IT_number 2
_symmetry_cell_setting triclinic
_symmetry_space_group_name_Hall '-P 1'
_symmetry_space_group_name_H-M 'P -1'
_atom_sites_solution_hydrogens geom
_atom_sites_solution_primary direct
_atom_sites_solution_secondary difmap
_audit_creation_method SHELXL-97
_cell_angle_alpha 102.284(2)
_cell_angle_beta 106.059(2)
_cell_angle_gamma 107.003(2)
_cell_formula_units_Z 1
_cell_length_a 7.7349(13)
_cell_length_b 9.4467(16)
_cell_length_c 11.2063(18)
_cell_measurement_reflns_used 4041
_cell_measurement_temperature 110(2)
_cell_measurement_theta_max 25.49
_cell_measurement_theta_min 2.38
_cell_volume 713.0(2)
_computing_cell_refinement 'SAINT (Bruker, 2008)'
_computing_data_collection 'APEX2 (Bruker, 2008)'
_computing_data_reduction 'SAINT (Bruker, 2008)'
_computing_molecular_graphics 'XP in SHELXTL (Sheldrick, 2008) and DIAMOND (Brandenburg, 2006)'
_computing_publication_material 'publCIF (Westrip, 2010)'
_computing_structure_refinement 'SHELXL-97 (Sheldrick, 2008)'
_computing_structure_solution 'SHELXS-97 (Sheldrick, 2008)'
_diffrn_ambient_temperature 110(2)
_diffrn_measured_fraction_theta_full 0.985
_diffrn_measured_fraction_theta_max 0.985
_diffrn_measurement_device_type 'Bruker APEXII CCD'
_diffrn_measurement_method '\f and \w scans'
_diffrn_radiation_monochromator graphite
_diffrn_radiation_source 'fine-focus sealed tube'
_diffrn_radiation_type MoK\a
_diffrn_radiation_wavelength 0.71073
_diffrn_reflns_av_R_equivalents 0.0212
_diffrn_reflns_av_sigmaI/netI 0.0323
_diffrn_reflns_limit_h_max 9
_diffrn_reflns_limit_h_min -9
_diffrn_reflns_limit_k_max 11
_diffrn_reflns_limit_k_min -11
_diffrn_reflns_limit_l_max 13
_diffrn_reflns_limit_l_min -13
_diffrn_reflns_number 5357
_diffrn_reflns_theta_full 25.49
_diffrn_reflns_theta_max 25.49
_diffrn_reflns_theta_min 2.00
_exptl_absorpt_coefficient_mu 1.571
_exptl_absorpt_correction_T_max 0.6332
_exptl_absorpt_correction_T_min 0.5721
_exptl_absorpt_correction_type multi-scan
_exptl_absorpt_process_details
;
(<i>SADABS</i>; Bruker, 2008)
;
_exptl_crystal_colour colorless
_exptl_crystal_density_diffrn 2.006
_exptl_crystal_density_method 'not measured'
_exptl_crystal_description block
_exptl_crystal_F_000 426
_exptl_crystal_size_max 0.40
_exptl_crystal_size_mid 0.34
_exptl_crystal_size_min 0.32
_refine_diff_density_max 0.817
_refine_diff_density_min -0.735
_refine_ls_extinction_method none
_refine_ls_goodness_of_fit_ref 1.097
_refine_ls_hydrogen_treatment mixed
_refine_ls_matrix_type full
_refine_ls_number_parameters 223
_refine_ls_number_reflns 2617
_refine_ls_number_restraints 2
_refine_ls_restrained_S_all 1.096
_refine_ls_R_factor_all 0.0332
_refine_ls_R_factor_gt 0.0256
_refine_ls_shift/su_max 0.001
_refine_ls_shift/su_mean 0.000
_refine_ls_structure_factor_coef Fsqd
_refine_ls_weighting_details 'calc w=1/[\s^2^(Fo^2^)+(0.0381P)^2^+3.2233P] where P=(Fo^2^+2Fc^2^)/3'
_refine_ls_weighting_scheme calc
_refine_ls_wR_factor_gt 0.0625
_refine_ls_wR_factor_ref 0.0864
_reflns_number_gt 2333
_reflns_number_total 2617
_reflns_threshold_expression >2sigma(I)
_cod_data_source_file wm2640.cif
_cod_data_source_block I
_cod_database_code 2235668
_cod_database_fobs_code 2235668

loop_
_symmetry_equiv_pos_as_xyz
'x, y, z'
'-x, -y, -z'

loop_
_atom_site_type_symbol
_atom_site_label
_atom_site_fract_x
_atom_site_fract_y
_atom_site_fract_z
_atom_site_U_iso_or_equiv
_atom_site_adp_type
_atom_site_calc_flag
_atom_site_refinement_flags
_atom_site_occupancy
_atom_site_symmetry_multiplicity
Cd Cd1 0.04544(4) 0.84510(4) 0.07477(3) 0.01071(12) Uani d . 1 1
N N2 0.2174(5) 1.0166(4) 0.2915(4) 0.0132(8) Uani d . 1 1
N N1 -0.0501(5) 0.7203(4) 0.2200(4) 0.0142(8) Uani d . 1 1
C C5 -0.1372(7) 0.5878(6) 0.4074(5) 0.0177(10) Uani d . 1 1
H H5 -0.1662 0.5412 0.4702 0.021 Uiso calc R 1 1
C C14 0.3403(6) 1.1629(5) 0.3271(4) 0.0153(9) Uani d . 1 1
H H14 0.3565 1.2070 0.2604 0.018 Uiso calc R 1 1
C C3 -0.1898(7) 0.5807(5) 0.1841(5) 0.0174(10) Uani d . 1 1
H H3 -0.2601 0.5262 0.0933 0.021 Uiso calc R 1 1
C C13 0.4480(7) 1.2563(5) 0.4588(5) 0.0178(10) Uani d . 1 1
H H13 0.5356 1.3604 0.4803 0.021 Uiso calc R 1 1
C C6 0.0091(7) 0.7368(6) 0.4475(4) 0.0155(9) Uani d . 1 1
C C7 0.0472(6) 0.7983(5) 0.3497(4) 0.0123(9) Uani d . 1 1
C C11 0.1893(6) 0.9555(5) 0.3877(4) 0.0131(9) Uani d . 1 1
C C8 0.1133(7) 0.8288(6) 0.5828(4) 0.0180(10) Uani d . 1 1
H H8 0.0885 0.7863 0.6487 0.022 Uiso calc R 1 1
C C9 0.2449(7) 0.9734(6) 0.6180(5) 0.0200(10) Uani d . 1 1
H H9 0.3107 1.0318 0.7084 0.024 Uiso calc R 1 1
C C10 0.2890(6) 1.0423(5) 0.5221(4) 0.0141(9) Uani d . 1 1
C C12 0.4230(7) 1.1927(5) 0.5559(5) 0.0187(10) Uani d . 1 1
H H12 0.4973 1.2515 0.6454 0.022 Uiso calc R 1 1
C C4 -0.2371(7) 0.5112(6) 0.2757(5) 0.0197(10) Uani d . 1 1
H H4 -0.3380 0.4114 0.2467 0.024 Uiso calc R 1 1
O O1W 0.2864(5) 0.7375(4) 0.1138(3) 0.0147(7) Uani d D 1 1
O O4 0.0112(4) 0.7484(4) -0.1567(3) 0.0166(7) Uani d . 1 1
O O3 -0.1556(5) 0.5788(4) -0.0899(3) 0.0193(7) Uani d . 1 1
N N3 -0.1132(5) 0.6148(4) -0.1844(4) 0.0129(8) Uani d . 1 1
O O5 -0.1930(5) 0.5236(4) -0.2976(3) 0.0226(8) Uani d . 1 1
O O1 -0.1906(4) 0.9255(4) -0.0170(3) 0.0141(6) Uani d . 1 1
O O2 -0.3962(5) 0.7674(4) 0.0468(3) 0.0204(7) Uani d . 1 1
C C1 -0.3553(6) 0.8680(5) -0.0059(4) 0.0103(8) Uani d . 1 1
C C2 -0.5043(6) 0.9368(5) -0.0573(4) 0.0118(9) Uani d . 1 1
H H2A -0.6357 0.8539 -0.0978 0.014 Uiso calc R 1 1
H H2B -0.4758 0.9823 -0.1247 0.014 Uiso calc R 1 1
H H1B 0.238(7) 0.6402(19) 0.106(5) 0.018 Uiso d D 1 1
H H1A 0.373(5) 0.736(6) 0.080(5) 0.018 Uiso d D 1 1

loop_
_atom_site_aniso_label
_atom_site_aniso_U_11
_atom_site_aniso_U_22
_atom_site_aniso_U_33
_atom_site_aniso_U_12
_atom_site_aniso_U_13
_atom_site_aniso_U_23
Cd1 0.01089(18) 0.01093(18) 0.00981(18) 0.00348(12) 0.00347(12) 0.00352(12)
N2 0.0124(18) 0.016(2) 0.0127(18) 0.0055(16) 0.0053(15) 0.0070(15)
N1 0.0144(19) 0.0113(19) 0.0161(19) 0.0050(15) 0.0048(15) 0.0032(15)
C5 0.023(3) 0.019(2) 0.020(2) 0.010(2) 0.014(2) 0.012(2)
C14 0.014(2) 0.020(2) 0.015(2) 0.0075(19) 0.0068(18) 0.0064(18)
C3 0.019(2) 0.012(2) 0.019(2) 0.0028(19) 0.0079(19) 0.0040(18)
C13 0.015(2) 0.007(2) 0.026(3) -0.0007(18) 0.008(2) 0.0010(19)
C6 0.020(2) 0.021(2) 0.016(2) 0.013(2) 0.0106(19) 0.0131(19)
C7 0.011(2) 0.015(2) 0.014(2) 0.0058(18) 0.0053(17) 0.0076(18)
C11 0.015(2) 0.020(2) 0.011(2) 0.0110(19) 0.0081(17) 0.0057(18)
C8 0.023(2) 0.027(3) 0.013(2) 0.014(2) 0.0093(19) 0.012(2)
C9 0.020(2) 0.027(3) 0.014(2) 0.011(2) 0.0046(19) 0.006(2)
C10 0.015(2) 0.014(2) 0.014(2) 0.0082(18) 0.0056(18) 0.0013(18)
C12 0.016(2) 0.015(2) 0.018(2) 0.0037(19) 0.0029(19) -0.0013(19)
C4 0.019(2) 0.017(2) 0.023(3) 0.006(2) 0.011(2) 0.003(2)
O1W 0.0139(16) 0.0115(16) 0.0203(17) 0.0042(13) 0.0083(13) 0.0062(13)
O4 0.0154(16) 0.0109(16) 0.0195(17) -0.0002(13) 0.0063(13) 0.0044(13)
O3 0.0243(18) 0.0210(18) 0.0138(16) 0.0057(15) 0.0113(14) 0.0062(14)
N3 0.0138(19) 0.0103(19) 0.0136(19) 0.0047(15) 0.0048(15) 0.0019(15)
O5 0.0228(18) 0.0244(19) 0.0096(16) 0.0025(15) 0.0019(14) -0.0015(14)
O1 0.0081(15) 0.0195(17) 0.0137(15) 0.0036(13) 0.0037(12) 0.0057(13)
O2 0.0181(17) 0.0206(18) 0.036(2) 0.0104(14) 0.0169(15) 0.0219(16)
C1 0.015(2) 0.006(2) 0.011(2) 0.0038(17) 0.0065(17) 0.0012(16)
C2 0.011(2) 0.011(2) 0.015(2) 0.0026(17) 0.0047(17) 0.0082(18)

loop_
_atom_type_symbol
_atom_type_description
_atom_type_scat_dispersion_real
_atom_type_scat_dispersion_imag
_atom_type_scat_source
C C 0.0033 0.0016 'International Tables Vol C Tables 4.2.6.8 and 6.1.1.4'
H H 0.0000 0.0000 'International Tables Vol C Tables 4.2.6.8 and 6.1.1.4'
N N 0.0061 0.0033 'International Tables Vol C Tables 4.2.6.8 and 6.1.1.4'
O O 0.0106 0.0060 'International Tables Vol C Tables 4.2.6.8 and 6.1.1.4'
Cd Cd -0.8075 1.2024 'International Tables Vol C Tables 4.2.6.8 and 6.1.1.4'

loop_
_geom_angle_atom_site_label_1
_geom_angle_atom_site_label_2
_geom_angle_atom_site_label_3
_geom_angle_site_symmetry_1
_geom_angle_site_symmetry_3
_geom_angle
O1 Cd1 O1W . . 165.04(11)
O1 Cd1 N1 . . 107.49(12)
O1W Cd1 N1 . . 83.07(12)
O1 Cd1 N2 . . 107.06(12)
O1W Cd1 N2 . . 86.20(12)
N1 Cd1 N2 . . 70.97(13)
O1 Cd1 O1 . 2_575 71.54(12)
O1W Cd1 O1 . 2_575 103.94(10)
N1 Cd1 O1 . 2_575 153.21(12)
N2 Cd1 O1 . 2_575 83.58(11)
O1 Cd1 O4 . . 81.10(11)
O1W Cd1 O4 . . 83.94(11)
N1 Cd1 O4 . . 133.14(12)
N2 Cd1 O4 . . 152.10(12)
O1 Cd1 O4 2_575 . 73.64(10)
O1 Cd1 O3 . . 87.96(11)
O1W Cd1 O3 . . 82.85(11)
N1 Cd1 O3 . . 82.58(12)
N2 Cd1 O3 . . 152.40(12)
O1 Cd1 O3 2_575 . 123.65(10)
O4 Cd1 O3 . . 51.17(10)
C14 N2 C11 . . 118.1(4)
C14 N2 Cd1 . . 126.2(3)
C11 N2 Cd1 . . 115.7(3)
C3 N1 C7 . . 118.5(4)
C3 N1 Cd1 . . 125.0(3)
C7 N1 Cd1 . . 116.5(3)
C4 C5 C6 . . 118.8(4)
C4 C5 H5 . . 120.6
C6 C5 H5 . . 120.6
N2 C14 C13 . . 123.4(4)
N2 C14 H14 . . 118.3
C13 C14 H14 . . 118.3
N1 C3 C4 . . 122.3(4)
N1 C3 H3 . . 118.9
C4 C3 H3 . . 118.9
C12 C13 C14 . . 118.3(4)
C12 C13 H13 . . 120.8
C14 C13 H13 . . 120.8
C7 C6 C5 . . 117.9(4)
C7 C6 C8 . . 119.6(4)
C5 C6 C8 . . 122.5(4)
N1 C7 C6 . . 122.8(4)
N1 C7 C11 . . 117.9(4)
C6 C7 C11 . . 119.3(4)
N2 C11 C10 . . 122.0(4)
N2 C11 C7 . . 118.5(4)
C10 C11 C7 . . 119.4(4)
C9 C8 C6 . . 121.2(4)
C9 C8 H8 . . 119.4
C6 C8 H8 . . 119.4
C8 C9 C10 . . 121.5(4)
C8 C9 H9 . . 119.2
C10 C9 H9 . . 119.2
C12 C10 C11 . . 118.3(4)
C12 C10 C9 . . 122.7(4)
C11 C10 C9 . . 119.0(4)
C13 C12 C10 . . 119.8(4)
C13 C12 H12 . . 120.1
C10 C12 H12 . . 120.1
C5 C4 C3 . . 119.9(4)
C5 C4 H4 . . 120.1
C3 C4 H4 . . 120.1
Cd1 O1W H1B . . 112(4)
Cd1 O1W H1A . . 132(4)
H1B O1W H1A . . 99(5)
N3 O4 Cd1 . . 97.2(2)
N3 O3 Cd1 . . 94.7(2)
O5 N3 O4 . . 121.9(4)
O5 N3 O3 . . 121.5(4)
O4 N3 O3 . . 116.6(3)
C1 O1 Cd1 . . 117.6(3)
C1 O1 Cd1 . 2_575 132.2(3)
Cd1 O1 Cd1 . 2_575 108.46(12)
O2 C1 O1 . . 124.8(4)
O2 C1 C2 . . 119.1(4)
O1 C1 C2 . . 116.0(4)
C1 C2 C2 . 2_475 108.6(4)
C1 C2 H2A . . 110.0
C2 C2 H2A 2_475 . 110.0
C1 C2 H2B . . 110.0
C2 C2 H2B 2_475 . 110.0
H2A C2 H2B . . 108.4

loop_
_geom_bond_atom_site_label_1
_geom_bond_atom_site_label_2
_geom_bond_site_symmetry_2
_geom_bond_distance
Cd1 O1 . 2.253(3)
Cd1 O1W . 2.355(3)
Cd1 N1 . 2.358(4)
Cd1 N2 . 2.360(4)
Cd1 O1 2_575 2.439(3)
Cd1 O4 . 2.470(3)
Cd1 O3 . 2.511(3)
N2 C14 . 1.327(6)
N2 C11 . 1.365(6)
N1 C3 . 1.330(6)
N1 C7 . 1.355(6)
C5 C4 . 1.374(7)
C5 C6 . 1.407(7)
C5 H5 . 0.9500
C14 C13 . 1.410(6)
C14 H14 . 0.9500
C3 C4 . 1.405(7)
C3 H3 . 0.9500
C13 C12 . 1.381(7)
C13 H13 . 0.9500
C6 C7 . 1.406(6)
C6 C8 . 1.435(7)
C7 C11 . 1.453(6)
C11 C10 . 1.414(6)
C8 C9 . 1.340(7)
C8 H8 . 0.9500
C9 C10 . 1.437(7)
C9 H9 . 0.9500
C10 C12 . 1.389(7)
C12 H12 . 0.9500
C4 H4 . 0.9500
O1W H1B . 0.859(10)
O1W H1A . 0.859(10)
O4 N3 . 1.254(5)
O3 N3 . 1.275(5)
N3 O5 . 1.234(5)
O1 C1 . 1.282(5)
O1 Cd1 2_575 2.439(3)
O2 C1 . 1.232(5)
C1 C2 . 1.521(6)
C2 C2 2_475 1.528(9)
C2 H2A . 0.9900
C2 H2B . 0.9900

loop_
_geom_hbond_atom_site_label_D
_geom_hbond_atom_site_label_H
_geom_hbond_atom_site_label_A
_geom_hbond_site_symmetry_A
_geom_hbond_distance_DH
_geom_hbond_distance_HA
_geom_hbond_distance_DA
_geom_hbond_angle_DHA
O1W H1B O3 2_565 0.859(10) 1.930(12) 2.786(5) 174(5)
O1W H1A O2 1_655 0.859(10) 1.875(17) 2.716(4) 166(5)

loop_
_geom_torsion_atom_site_label_1
_geom_torsion_atom_site_label_2
_geom_torsion_atom_site_label_3
_geom_torsion_atom_site_label_4
_geom_torsion_site_symmetry_1
_geom_torsion_site_symmetry_4
_geom_torsion
O1 Cd1 N2 C14 . . -73.4(4)
O1W Cd1 N2 C14 . . 99.5(4)
N1 Cd1 N2 C14 . . -176.5(4)
O1 Cd1 N2 C14 2_575 . -5.0(3)
O4 Cd1 N2 C14 . . 30.1(5)
O3 Cd1 N2 C14 . . 166.2(3)
O1 Cd1 N2 C11 . . 108.4(3)
O1W Cd1 N2 C11 . . -78.7(3)
N1 Cd1 N2 C11 . . 5.3(3)
O1 Cd1 N2 C11 2_575 . 176.8(3)
O4 Cd1 N2 C11 . . -148.1(3)
O3 Cd1 N2 C11 . . -12.0(5)
O1 Cd1 N1 C3 . . 72.5(4)
O1W Cd1 N1 C3 . . -96.7(4)
N2 Cd1 N1 C3 . . 175.0(4)
O1 Cd1 N1 C3 2_575 . 156.0(3)
O4 Cd1 N1 C3 . . -21.7(4)
O3 Cd1 N1 C3 . . -13.0(4)
O1 Cd1 N1 C7 . . -107.8(3)
O1W Cd1 N1 C7 . . 83.1(3)
N2 Cd1 N1 C7 . . -5.3(3)
O1 Cd1 N1 C7 2_575 . -24.3(5)
O4 Cd1 N1 C7 . . 158.0(3)
O3 Cd1 N1 C7 . . 166.7(3)
C11 N2 C14 C13 . . 2.3(6)
Cd1 N2 C14 C13 . . -175.8(3)
C7 N1 C3 C4 . . -1.1(7)
Cd1 N1 C3 C4 . . 178.6(3)
N2 C14 C13 C12 . . -0.6(7)
C4 C5 C6 C7 . . -1.0(7)
C4 C5 C6 C8 . . 176.5(4)
C3 N1 C7 C6 . . 1.3(6)
Cd1 N1 C7 C6 . . -178.5(3)
C3 N1 C7 C11 . . -175.4(4)
Cd1 N1 C7 C11 . . 4.8(5)
C5 C6 C7 N1 . . -0.2(7)
C8 C6 C7 N1 . . -177.8(4)
C5 C6 C7 C11 . . 176.4(4)
C8 C6 C7 C11 . . -1.1(6)
C14 N2 C11 C10 . . -1.1(6)
Cd1 N2 C11 C10 . . 177.3(3)
C14 N2 C11 C7 . . 176.7(4)
Cd1 N2 C11 C7 . . -5.0(5)
N1 C7 C11 N2 . . 0.2(6)
C6 C7 C11 N2 . . -176.7(4)
N1 C7 C11 C10 . . 178.0(4)
C6 C7 C11 C10 . . 1.1(6)
C7 C6 C8 C9 . . 0.8(7)
C5 C6 C8 C9 . . -176.6(5)
C6 C8 C9 C10 . . -0.6(7)
N2 C11 C10 C12 . . -1.8(6)
C7 C11 C10 C12 . . -179.5(4)
N2 C11 C10 C9 . . 176.9(4)
C7 C11 C10 C9 . . -0.9(6)
C8 C9 C10 C12 . . 179.2(4)
C8 C9 C10 C11 . . 0.6(7)
C14 C13 C12 C10 . . -2.4(7)
C11 C10 C12 C13 . . 3.5(7)
C9 C10 C12 C13 . . -175.1(4)
C6 C5 C4 C3 . . 1.2(7)
N1 C3 C4 C5 . . -0.1(7)
O1 Cd1 O4 N3 . . -91.1(2)
O1W Cd1 O4 N3 . . 89.2(2)
N1 Cd1 O4 N3 . . 14.6(3)
N2 Cd1 O4 N3 . . 159.1(3)
O1 Cd1 O4 N3 2_575 . -164.3(3)
O3 Cd1 O4 N3 . . 3.5(2)
O1 Cd1 O3 N3 . . 76.8(2)
O1W Cd1 O3 N3 . . -91.4(2)
N1 Cd1 O3 N3 . . -175.3(3)
N2 Cd1 O3 N3 . . -158.8(3)
O1 Cd1 O3 N3 2_575 . 10.6(3)
O4 Cd1 O3 N3 . . -3.4(2)
Cd1 O4 N3 O5 . . 172.9(3)
Cd1 O4 N3 O3 . . -6.0(4)
Cd1 O3 N3 O5 . . -173.1(3)
Cd1 O3 N3 O4 . . 5.9(4)
O1W Cd1 O1 C1 . . 118.5(4)
N1 Cd1 O1 C1 . . -15.1(3)
N2 Cd1 O1 C1 . . -90.0(3)
O1 Cd1 O1 C1 2_575 . -166.9(4)
O4 Cd1 O1 C1 . . 117.4(3)
O3 Cd1 O1 C1 . . 66.4(3)
O1W Cd1 O1 Cd1 . 2_575 -74.6(4)
N1 Cd1 O1 Cd1 . 2_575 151.83(13)
N2 Cd1 O1 Cd1 . 2_575 76.95(14)
O1 Cd1 O1 Cd1 2_575 2_575 0.0
O4 Cd1 O1 Cd1 . 2_575 -75.62(12)
O3 Cd1 O1 Cd1 . 2_575 -126.61(12)
Cd1 O1 C1 O2 . . -2.9(6)
Cd1 O1 C1 O2 2_575 . -166.1(3)
Cd1 O1 C1 C2 . . 174.2(3)
Cd1 O1 C1 C2 2_575 . 11.0(5)
O2 C1 C2 C2 . 2_475 81.3(6)
O1 C1 C2 C2 . 2_475 -96.0(5)
